data_2231069
loop_
_publ_author_name
'Betz, Richard'
'Gerber, Thomas'

_publ_section_title
;
 3-Hydroxypyridinium-2-carboxylate
;
_journal_coeditor_code EZ2254
_journal_issue 8
_journal_name_full 'Acta Crystallographica Section E'
_journal_page_first o2039
_journal_paper_doi 10.1107/S1600536811027462
_journal_volume 67
_journal_year 2011
_chemical_formula_iupac 'C6 H5 N O3'
_chemical_formula_moiety 'C6 H5 N O3'
_chemical_formula_sum 'C6 H5 N O3'
_chemical_formula_weight 139.11
_chemical_name_systematic
;
3-Hydroxypyridinium-2-carboxylate
;
_space_group_IT_number 4
_symmetry_cell_setting monoclinic
_symmetry_space_group_name_Hall 'P 2yb'
_symmetry_space_group_name_H-M 'P 1 21 1'
_atom_sites_solution_hydrogens geom
_atom_sites_solution_primary direct
_atom_sites_solution_secondary difmap
_audit_creation_method SHELXL-97
_cell_angle_alpha 90.00
_cell_angle_beta 95.1020(10)
_cell_angle_gamma 90.00
_cell_formula_units_Z 2
_cell_length_a 3.80340(10)
_cell_length_b 6.8144(2)
_cell_length_c 11.1807(4)
_cell_measurement_reflns_used 2465
_cell_measurement_temperature 200(2)
_cell_measurement_theta_max 28.27
_cell_measurement_theta_min 2.99
_cell_volume 288.632(15)
_computing_cell_refinement 'SAINT (Bruker, 2010)'
_computing_data_collection 'APEX2 (Bruker, 2010)'
_computing_data_reduction 'SAINT (Bruker, 2010)'
_computing_molecular_graphics 'ORTEPIII (Farrugia, 1997) and Mercury (Macrae <i>et al.</i>, 2008)'
_computing_publication_material 'SHELXL97 (Sheldrick, 2008) and PLATON (Spek, 2009)'
_computing_structure_refinement 'SHELXL97 (Sheldrick, 2008)'
_computing_structure_solution 'SHELXS97 (Sheldrick, 2008)'
_diffrn_ambient_temperature 200(2)
_diffrn_measured_fraction_theta_full 0.990
_diffrn_measured_fraction_theta_max 0.990
_diffrn_measurement_device_type 'Bruker APEXII CCD'
_diffrn_measurement_method '\f and \w scans'
_diffrn_radiation_monochromator graphite
_diffrn_radiation_source 'fine-focus sealed tube'
_diffrn_radiation_type MoK\a
_diffrn_radiation_wavelength 0.71073
_diffrn_reflns_av_R_equivalents 0.0293
_diffrn_reflns_av_sigmaI/netI 0.0161
_diffrn_reflns_limit_h_max 3
_diffrn_reflns_limit_h_min -5
_diffrn_reflns_limit_k_max 9
_diffrn_reflns_limit_k_min -9
_diffrn_reflns_limit_l_max 14
_diffrn_reflns_limit_l_min -14
_diffrn_reflns_number 2659
_diffrn_reflns_theta_full 28.27
_diffrn_reflns_theta_max 28.27
_diffrn_reflns_theta_min 1.83
_exptl_absorpt_coefficient_mu 0.131
_exptl_absorpt_correction_type none
_exptl_crystal_colour colourless
_exptl_crystal_density_diffrn 1.601
_exptl_crystal_density_method 'not measured'
_exptl_crystal_description block
_exptl_crystal_F_000 144
_exptl_crystal_size_max 0.556
_exptl_crystal_size_mid 0.501
_exptl_crystal_size_min 0.224
_refine_diff_density_max 0.263
_refine_diff_density_min -0.148
_refine_ls_extinction_method none
_refine_ls_goodness_of_fit_ref 1.068
_refine_ls_hydrogen_treatment mixed
_refine_ls_matrix_type full
_refine_ls_number_parameters 96
_refine_ls_number_reflns 768
_refine_ls_number_restraints 1
_refine_ls_restrained_S_all 1.068
_refine_ls_R_factor_all 0.0306
_refine_ls_R_factor_gt 0.0303
_refine_ls_shift/su_max 0.000
_refine_ls_shift/su_mean 0.000
_refine_ls_structure_factor_coef Fsqd
_refine_ls_weighting_details 'calc w=1/[\s^2^(Fo^2^)+(0.0544P)^2^+0.0435P] where P=(Fo^2^+2Fc^2^)/3'
_refine_ls_weighting_scheme calc
_refine_ls_wR_factor_gt 0.0830
_refine_ls_wR_factor_ref 0.0834
_reflns_number_gt 758
_reflns_number_total 768
_reflns_threshold_expression >2sigma(I)
_cod_data_source_file ez2254.cif
_cod_data_source_block I
_cod_original_sg_symbol_H-M 'P 21   '
_cod_database_code 2231069
_cod_database_fobs_code 2231069

loop_
_symmetry_equiv_pos_as_xyz
'x, y, z'
'-x, y+1/2, -z'

loop_
_atom_site_type_symbol
_atom_site_label
_atom_site_fract_x
_atom_site_fract_y
_atom_site_fract_z
_atom_site_U_iso_or_equiv
_atom_site_adp_type
_atom_site_calc_flag
_atom_site_refinement_flags
_atom_site_occupancy
_atom_site_symmetry_multiplicity
O O1 -0.0877(3) 0.8750(2) 0.28327(12) 0.0355(3) Uani d . 1 1
O O2 -0.0543(4) 0.7074(2) 0.45701(11) 0.0357(3) Uani d . 1 1
O O3 0.1674(4) 0.7340(2) 0.10355(11) 0.0350(3) Uani d . 1 1
H H3 0.0796 0.8189 0.1465 0.053 Uiso calc R 1 1
N N1 0.2583(3) 0.4001(2) 0.35230(10) 0.0207(3) Uani d . 1 1
H H71 0.188(7) 0.386(5) 0.437(2) 0.051(7) Uiso d . 1 1
C C1 -0.0040(4) 0.7302(2) 0.35008(14) 0.0242(3) Uani d . 1 1
C C2 0.1756(4) 0.5650(2) 0.28933(12) 0.0191(3) Uani d . 1 1
C C3 0.2518(4) 0.5751(2) 0.16925(12) 0.0226(3) Uani d . 1 1
C C4 0.4148(4) 0.4133(3) 0.11965(12) 0.0270(4) Uani d . 1 1
H H4 0.4699 0.4169 0.0385 0.032 Uiso calc R 1 1
C C5 0.4942(4) 0.2504(3) 0.18837(14) 0.0274(3) Uani d . 1 1
H H5 0.6056 0.1411 0.1549 0.033 Uiso calc R 1 1
C C6 0.4120(4) 0.2445(3) 0.30745(14) 0.0254(3) Uani d . 1 1
H H6 0.4648 0.1315 0.3556 0.030 Uiso calc R 1 1

loop_
_atom_site_aniso_label
_atom_site_aniso_U_11
_atom_site_aniso_U_22
_atom_site_aniso_U_33
_atom_site_aniso_U_12
_atom_site_aniso_U_13
_atom_site_aniso_U_23
O1 0.0439(7) 0.0223(6) 0.0408(7) 0.0096(6) 0.0061(5) 0.0009(5)
O2 0.0495(7) 0.0310(7) 0.0287(5) 0.0057(6) 0.0149(5) -0.0076(5)
O3 0.0464(7) 0.0322(7) 0.0274(6) 0.0076(6) 0.0081(5) 0.0125(6)
N1 0.0247(6) 0.0195(6) 0.0182(5) -0.0026(5) 0.0037(4) 0.0009(5)
C1 0.0254(7) 0.0189(7) 0.0288(7) 0.0011(6) 0.0046(5) -0.0054(6)
C2 0.0206(6) 0.0175(6) 0.0196(6) -0.0010(5) 0.0034(4) -0.0007(6)
C3 0.0240(6) 0.0236(8) 0.0202(6) -0.0008(6) 0.0021(5) 0.0034(6)
C4 0.0272(7) 0.0352(9) 0.0194(6) 0.0013(7) 0.0061(5) -0.0038(7)
C5 0.0278(7) 0.0261(8) 0.0285(7) 0.0035(7) 0.0045(5) -0.0087(7)
C6 0.0282(7) 0.0196(7) 0.0281(7) 0.0007(6) 0.0012(5) 0.0014(6)

loop_
_atom_type_symbol
_atom_type_description
_atom_type_scat_dispersion_real
_atom_type_scat_dispersion_imag
_atom_type_scat_source
C C 0.0033 0.0016 'International Tables Vol C Tables 4.2.6.8 and 6.1.1.4'
H H 0.0000 0.0000 'International Tables Vol C Tables 4.2.6.8 and 6.1.1.4'
N N 0.0061 0.0033 'International Tables Vol C Tables 4.2.6.8 and 6.1.1.4'
O O 0.0106 0.0060 'International Tables Vol C Tables 4.2.6.8 and 6.1.1.4'

loop_
_geom_angle_atom_site_label_1
_geom_angle_atom_site_label_2
_geom_angle_atom_site_label_3
_geom_angle
C3 O3 H3 109.5
C6 N1 C2 123.88(12)
C6 N1 H71 115.9(19)
C2 N1 H71 120.1(19)
O2 C1 O1 128.19(15)
O2 C1 C2 117.13(15)
O1 C1 C2 114.68(13)
N1 C2 C3 118.89(12)
N1 C2 C1 118.73(12)
C3 C2 C1 122.36(13)
O3 C3 C2 120.57(13)
O3 C3 C4 120.95(13)
C2 C3 C4 118.48(14)
C5 C4 C3 119.92(12)
C5 C4 H4 120.0
C3 C4 H4 120.0
C4 C5 C6 120.15(15)
C4 C5 H5 119.9
C6 C5 H5 119.9
N1 C6 C5 118.68(15)
N1 C6 H6 120.7
C5 C6 H6 120.7

loop_
_geom_bond_atom_site_label_1
_geom_bond_atom_site_label_2
_geom_bond_distance
O1 C1 1.261(2)
O2 C1 1.237(2)
O3 C3 1.332(2)
O3 H3 0.8400
N1 C6 1.330(2)
N1 C2 1.348(2)
N1 H71 1.01(2)
C1 C2 1.510(2)
C2 C3 1.4002(17)
C3 C4 1.403(2)
C4 C5 1.369(3)
C4 H4 0.9500
C5 C6 1.395(2)
C5 H5 0.9500
C6 H6 0.9500

loop_
_geom_hbond_atom_site_label_D
_geom_hbond_atom_site_label_H
_geom_hbond_atom_site_label_A
_geom_hbond_site_symmetry_A
_geom_hbond_distance_DH
_geom_hbond_distance_HA
_geom_hbond_distance_DA
_geom_hbond_angle_DHA
O3 H3 O1 . 0.84 1.75 2.4997(17) 147.6
N1 H71 O2 2_546 1.01(2) 1.80(3) 2.6767(17) 143(3)

loop_
_geom_torsion_atom_site_label_1
_geom_torsion_atom_site_label_2
_geom_torsion_atom_site_label_3
_geom_torsion_atom_site_label_4
_geom_torsion
C6 N1 C2 C3 0.5(2)
C6 N1 C2 C1 179.01(13)
O2 C1 C2 N1 2.6(2)
O1 C1 C2 N1 -176.69(13)
O2 C1 C2 C3 -178.94(14)
O1 C1 C2 C3 1.8(2)
N1 C2 C3 O3 178.64(14)
C1 C2 C3 O3 0.2(2)
N1 C2 C3 C4 -0.6(2)
C1 C2 C3 C4 -179.10(14)
O3 C3 C4 C5 -179.02(14)
C2 C3 C4 C5 0.2(2)
C3 C4 C5 C6 0.3(2)
C2 N1 C6 C5 0.1(2)
C4 C5 C6 N1 -0.5(2)

loop_
_cod_related_entry_id
_cod_related_entry_database
_cod_related_entry_code
1 ChemSpider 12827
